data_7204420
loop_
_publ_author_name
'Jayanty, S.'
'Gangopadhyay, P.'
'Radhakrishnan, T. P.'

_publ_section_title
;
 Steering molecular dipoles from centrosymmetric to a
 noncentrosymmetric and SHG active assembly using remote functionality
 and complexationElectronic supplementary information (ESI) available:
 powder SHG variation with particle size for DMEDQ-TPA. See
 http://www.rsc.org/suppdata/jm/b2/b202804m/
;
_journal_issue 9
_journal_name_full 'Journal of Materials Chemistry'
_journal_page_first 2792
_journal_paper_doi 10.1039/b202804m
_journal_volume 12
_journal_year 2002
_chemical_formula_sum 'C18 H26 N6'
_chemical_formula_weight 326.45
_chemical_name_systematic
;
7,7-bis(N,N-dimethylethylenediamino)-
8,8-dicyanoquinodimethane
;
_space_group_IT_number 14
_symmetry_cell_setting monoclinic
_symmetry_Int_Tables_number 14
_symmetry_space_group_name_Hall '-P 2ybc'
_symmetry_space_group_name_H-M 'P 1 21/c 1'
_atom_sites_solution_hydrogens geom
_atom_sites_solution_primary direct
_atom_sites_solution_secondary difmap
_audit_creation_method SHELXL-97
_cell_angle_alpha 90.00
_cell_angle_beta 111.94(2)
_cell_angle_gamma 90.00
_cell_formula_units_Z 4
_cell_length_a 13.121(3)
_cell_length_b 10.192(4)
_cell_length_c 15.463(2)
_cell_measurement_temperature 293(2)
_cell_volume 1918.1(9)
_computing_structure_refinement 'SHELXL-97 (Sheldrick, 1997)'
_computing_structure_solution 'SHELXS-97 (Sheldrick, 1990)'
_diffrn_ambient_temperature 293(2)
_diffrn_measured_fraction_theta_full 0.946
_diffrn_measured_fraction_theta_max 0.946
_diffrn_radiation_monochromator graphite
_diffrn_radiation_source 'fine-focus sealed tube'
_diffrn_radiation_type MoK\a
_diffrn_radiation_wavelength 0.71073
_diffrn_reflns_av_R_equivalents 0.0000
_diffrn_reflns_av_sigmaI/netI 0.1053
_diffrn_reflns_limit_h_max 17
_diffrn_reflns_limit_h_min 0
_diffrn_reflns_limit_k_max 13
_diffrn_reflns_limit_k_min 0
_diffrn_reflns_limit_l_max 18
_diffrn_reflns_limit_l_min -20
_diffrn_reflns_number 4384
_diffrn_reflns_theta_full 27.47
_diffrn_reflns_theta_max 27.47
_diffrn_reflns_theta_min 1.67
_exptl_absorpt_coefficient_mu 0.071
_exptl_crystal_colour 'Light yellow'
_exptl_crystal_density_diffrn 1.130
_exptl_crystal_density_method 'not measured'
_exptl_crystal_description Cube
_exptl_crystal_F_000 704
_exptl_crystal_size_max 0.36
_exptl_crystal_size_mid 0.32
_exptl_crystal_size_min 0.28
_refine_diff_density_max 0.11
_refine_diff_density_min -0.21
_refine_diff_density_rms 0.03
_refine_ls_extinction_method none
_refine_ls_goodness_of_fit_ref 0.946
_refine_ls_hydrogen_treatment mixed
_refine_ls_matrix_type full
_refine_ls_number_parameters 223
_refine_ls_number_reflns 1846
_refine_ls_number_restraints 0
_refine_ls_restrained_S_all 0.946
_refine_ls_R_factor_all 0.2158
_refine_ls_R_factor_gt 0.0483
_refine_ls_shift/su_max 0.000
_refine_ls_shift/su_mean 0.000
_refine_ls_structure_factor_coef Fsqd
_refine_ls_weighting_details 'w=1/[\s^2^(Fo^2^)+(0.0662P)^2^+0.0000P] where P=(Fo^2^+2Fc^2^)/3'
_refine_ls_weighting_scheme calc
_refine_ls_wR_factor_gt 0.1298
_refine_ls_wR_factor_ref 0.1904
_reflns_number_gt 1080
_reflns_number_total 4384
_reflns_threshold_expression >2sigma(I)
_cod_data_source_file b202804m.txt
_cod_data_source_block DMEDQ
_cod_depositor_comments
;
The following automatic conversions were performed:
'_symmetry_cell_setting' value 'Monoclinic' changed to 'monoclinic'
according to '/home/saulius/struct/CIF-dictionaries/cif_core.dic'
dictionary named 'cif_core.dic' version 2.4.1 from 2010-06-29.

Automatic conversion script
Id: cif_fix_enum 1527 2010-12-29 10:47:43Z saulius 

The following automatic conversions were performed:

'_refine_ls_weighting_scheme' value 'calc
w=1/[\s^2^(Fo^2^)+(0.0662P)^2^+0.0000P] where P=(Fo^2^+2Fc^2^)/3' was
changed to 'calc'. New tag '_refine_ls_weighting_details' was
created. The value of the new tag was set to
'w=1/[\s^2^(Fo^2^)+(0.0662P)^2^+0.0000P] where P=(Fo^2^+2Fc^2^)/3'.

Automatic conversion script
Id: cif_fix_values 3143 2015-03-26 13:38:13Z robertas 
;
_cod_original_sg_symbol_H-M P21/c
_cod_database_code 7204420

loop_
_symmetry_equiv_pos_as_xyz
'x, y, z'
'-x, y+1/2, -z+1/2'
'-x, -y, -z'
'x, -y-1/2, z-1/2'

loop_
_atom_site_label
_atom_site_type_symbol
_atom_site_fract_x
_atom_site_fract_y
_atom_site_fract_z
_atom_site_U_iso_or_equiv
_atom_site_adp_type
_atom_site_occupancy
_atom_site_calc_flag
_atom_site_refinement_flags
_atom_site_disorder_assembly
_atom_site_disorder_group
N1 N 0.2625(2) 0.0292(3) 0.3889(2) 0.0688(9) Uani 1 d . . .
H1 H 0.2758 -0.0340 0.3578 0.083 Uiso 1 calc R . .
N2 N 0.3021(2) 0.2408(3) 0.4384(2) 0.0618(8) Uani 1 d . . .
H2 H 0.2373 0.2458 0.4397 0.074 Uiso 1 calc R . .
N3 N 0.8062(3) -0.1148(4) 0.3110(3) 0.0908(12) Uani 1 d . . .
N4 N 0.7163(3) 0.2726(4) 0.1803(3) 0.0994(13) Uani 1 d . . .
N5 N 0.0721(2) 0.2172(4) 0.3909(2) 0.0822(10) Uani 1 d . . .
N6 N 0.2449(3) 0.4542(3) 0.5362(2) 0.0743(9) Uani 1 d . . .
C7 C 0.4211(3) 0.1246(3) 0.3748(2) 0.0515(8) Uani 1 d . . .
C8 C 0.4820(3) 0.0094(3) 0.3876(2) 0.0568(9) Uani 1 d . . .
H8 H 0.4642 -0.0614 0.4173 0.068 Uiso 1 calc R . .
C9 C 0.5675(3) -0.0020(3) 0.3575(2) 0.0518(9) Uani 1 d . . .
H9 H 0.6071 -0.0799 0.3682 0.062 Uiso 1 calc R . .
C10 C 0.5966(2) 0.1001(3) 0.3112(2) 0.0498(8) Uani 1 d . . .
C11 C 0.5345(3) 0.2157(3) 0.2982(2) 0.0599(10) Uani 1 d . . .
H11 H 0.5516 0.2865 0.2681 0.072 Uiso 1 calc R . .
C12 C 0.4494(3) 0.2268(3) 0.3286(2) 0.0575(9) Uani 1 d . . .
H12 H 0.4096 0.3046 0.3181 0.069 Uiso 1 calc R . .
C13 C 0.3254(3) 0.1333(4) 0.4026(2) 0.0535(9) Uani 1 d . . .
C14 C 0.6841(3) 0.0882(3) 0.2775(2) 0.0547(9) Uani 1 d . . .
C15 C 0.7514(3) -0.0232(4) 0.2950(3) 0.0629(10) Uani 1 d . . .
C16 C 0.7038(3) 0.1884(4) 0.2245(3) 0.0678(11) Uani 1 d . . .
C17 C 0.1724(3) 0.0102(4) 0.4212(3) 0.0865(14) Uani 1 d . . .
H17A H 0.1955 0.0402 0.4852 0.104 Uiso 1 calc R . .
H17B H 0.1567 -0.0829 0.4205 0.104 Uiso 1 calc R . .
C18 C 0.0681(3) 0.0819(6) 0.3628(3) 0.1071(17) Uani 1 d . . .
H18A H 0.0587 0.0776 0.2976 0.129 Uiso 1 calc R . .
H18B H 0.0054 0.0393 0.3696 0.129 Uiso 1 calc R . .
C19 C 0.0237(4) 0.2333(5) 0.4604(3) 0.1066(16) Uani 1 d . . .
H19A H 0.0261 0.3241 0.4773 0.160 Uiso 1 calc R . .
H19B H 0.0642 0.1822 0.5145 0.160 Uiso 1 calc R . .
H19C H -0.0512 0.2041 0.4354 0.160 Uiso 1 calc R . .
C20 C 0.0191(4) 0.3046(7) 0.3125(4) 0.161(3) Uani 1 d . . .
H20A H 0.0236 0.3933 0.3346 0.242 Uiso 1 calc R . .
H20B H -0.0567 0.2801 0.2822 0.242 Uiso 1 calc R . .
H20C H 0.0553 0.2981 0.2690 0.242 Uiso 1 calc R . .
C21 C 0.3748(3) 0.3531(4) 0.4761(3) 0.0770(12) Uani 1 d . . .
H21A H 0.3609 0.4197 0.4283 0.092 Uiso 1 calc R . .
H21B H 0.4507 0.3253 0.4948 0.092 Uiso 1 calc R . .
C22 C 0.3563(3) 0.4093(4) 0.5578(3) 0.0866(13) Uani 1 d . . .
H22A H 0.3737 0.3432 0.6063 0.104 Uiso 1 calc R . .
H22B H 0.4062 0.4824 0.5821 0.104 Uiso 1 calc R . .
C23 C 0.2248(4) 0.4681(5) 0.6227(3) 0.1168(17) Uani 1 d . . .
H23A H 0.1510 0.4981 0.6085 0.175 Uiso 1 calc R . .
H23B H 0.2755 0.5305 0.6626 0.175 Uiso 1 calc R . .
H23C H 0.2348 0.3847 0.6537 0.175 Uiso 1 calc R . .
C24 C 0.2222(4) 0.5768(5) 0.4848(4) 0.1292(19) Uani 1 d . . .
H24A H 0.1476 0.6025 0.4720 0.194 Uiso 1 calc R . .
H24B H 0.2330 0.5654 0.4272 0.194 Uiso 1 calc R . .
H24C H 0.2711 0.6435 0.5213 0.194 Uiso 1 calc R . .

loop_
_atom_site_aniso_label
_atom_site_aniso_U_11
_atom_site_aniso_U_22
_atom_site_aniso_U_33
_atom_site_aniso_U_23
_atom_site_aniso_U_13
_atom_site_aniso_U_12
N1 0.070(2) 0.0554(19) 0.094(2) -0.0200(18) 0.0465(18) -0.0104(17)
N2 0.0554(17) 0.058(2) 0.080(2) -0.0133(17) 0.0347(15) -0.0021(16)
N3 0.076(2) 0.079(3) 0.131(3) 0.015(2) 0.053(2) 0.015(2)
N4 0.119(3) 0.071(3) 0.146(3) 0.028(2) 0.093(3) 0.020(2)
N5 0.0598(19) 0.103(3) 0.086(2) 0.000(2) 0.0288(19) 0.004(2)
N6 0.087(2) 0.059(2) 0.086(2) -0.0016(18) 0.042(2) 0.0154(18)
C7 0.057(2) 0.045(2) 0.054(2) 0.0023(17) 0.0225(16) 0.0053(17)
C8 0.061(2) 0.051(2) 0.062(2) 0.0035(18) 0.0273(18) -0.0004(18)
C9 0.051(2) 0.045(2) 0.062(2) 0.0040(17) 0.0238(17) 0.0069(16)
C10 0.0516(18) 0.044(2) 0.053(2) -0.0007(17) 0.0187(16) -0.0046(16)
C11 0.065(2) 0.048(2) 0.074(3) 0.0061(19) 0.034(2) 0.0058(19)
C12 0.062(2) 0.045(2) 0.065(2) 0.0048(19) 0.0227(19) 0.0095(18)
C13 0.051(2) 0.056(2) 0.056(2) -0.0073(18) 0.0230(16) 0.0033(18)
C14 0.053(2) 0.048(2) 0.066(2) 0.0040(19) 0.0258(18) -0.0011(17)
C15 0.051(2) 0.063(3) 0.080(3) 0.002(2) 0.0304(19) -0.006(2)
C16 0.070(2) 0.059(3) 0.088(3) -0.001(2) 0.043(2) 0.005(2)
C17 0.084(3) 0.066(3) 0.140(4) -0.016(3) 0.076(3) -0.018(2)
C18 0.059(3) 0.144(5) 0.123(4) -0.052(4) 0.040(3) -0.020(3)
C19 0.094(3) 0.116(4) 0.130(4) -0.009(3) 0.065(3) 0.014(3)
C20 0.096(4) 0.226(7) 0.154(5) 0.088(5) 0.038(4) 0.023(4)
C21 0.073(3) 0.063(3) 0.103(3) -0.026(2) 0.042(2) -0.012(2)
C22 0.094(3) 0.072(3) 0.088(3) -0.022(2) 0.027(3) -0.002(3)
C23 0.165(5) 0.107(4) 0.106(4) -0.014(3) 0.083(4) 0.004(4)
C24 0.166(5) 0.093(4) 0.144(5) 0.040(4) 0.075(4) 0.041(4)

loop_
_atom_type_symbol
_atom_type_description
_atom_type_scat_dispersion_real
_atom_type_scat_dispersion_imag
_atom_type_scat_source
C C 0.0033 0.0016 'International Tables Vol C Tables 4.2.6.8 and 6.1.1.4'
H H 0.0000 0.0000 'International Tables Vol C Tables 4.2.6.8 and 6.1.1.4'
N N 0.0061 0.0033 'International Tables Vol C Tables 4.2.6.8 and 6.1.1.4'

loop_
_geom_angle_atom_site_label_1
_geom_angle_atom_site_label_2
_geom_angle_atom_site_label_3
_geom_angle
_geom_angle_site_symmetry_1
_geom_angle_site_symmetry_3
_geom_angle_publ_flag
C13 N1 C17 126.5(3) . . ?
C13 N2 C21 126.9(3) . . ?
C18 N5 C19 110.8(4) . . ?
C18 N5 C20 112.5(4) . . ?
C19 N5 C20 110.1(4) . . ?
C22 N6 C24 112.5(4) . . ?
C22 N6 C23 109.3(3) . . ?
C24 N6 C23 110.3(4) . . ?
C8 C7 C12 117.1(3) . . ?
C8 C7 C13 121.0(3) . . ?
C12 C7 C13 121.7(3) . . ?
C9 C8 C7 121.4(3) . . ?
C8 C9 C10 121.9(3) . . ?
C9 C10 C11 116.3(3) . . ?
C9 C10 C14 122.3(3) . . ?
C11 C10 C14 121.4(3) . . ?
C12 C11 C10 121.6(3) . . ?
C11 C12 C7 121.6(3) . . ?
N1 C13 N2 120.7(3) . . ?
N1 C13 C7 117.2(3) . . ?
N2 C13 C7 122.0(3) . . ?
C16 C14 C15 117.7(3) . . ?
C16 C14 C10 120.2(3) . . ?
C15 C14 C10 122.1(3) . . ?
N3 C15 C14 178.6(4) . . ?
N4 C16 C14 177.5(4) . . ?
N1 C17 C18 113.5(4) . . ?
N5 C18 C17 111.0(4) . . ?
N2 C21 C22 110.6(3) . . ?
N6 C22 C21 113.4(3) . . ?

loop_
_geom_bond_atom_site_label_1
_geom_bond_atom_site_label_2
_geom_bond_distance
_geom_bond_site_symmetry_2
_geom_bond_publ_flag
N1 C13 1.311(4) . ?
N1 C17 1.458(4) . ?
N2 C13 1.314(4) . ?
N2 C21 1.464(4) . ?
N3 C15 1.148(4) . ?
N4 C16 1.146(5) . ?
N5 C18 1.441(5) . ?
N5 C19 1.447(5) . ?
N5 C20 1.455(6) . ?
N6 C22 1.446(4) . ?
N6 C24 1.451(5) . ?
N6 C23 1.464(4) . ?
C7 C8 1.391(4) . ?
C7 C12 1.390(4) . ?
C7 C13 1.474(4) . ?
C8 C9 1.371(4) . ?
C9 C10 1.395(4) . ?
C10 C11 1.404(4) . ?
C10 C14 1.431(4) . ?
C11 C12 1.369(4) . ?
C14 C16 1.394(5) . ?
C14 C15 1.401(5) . ?
C17 C18 1.516(6) . ?
C21 C22 1.487(5) . ?

loop_
_cod_related_entry_id
_cod_related_entry_database
_cod_related_entry_code
1 ChemSpider 21143358
